data_7101078
loop_
_publ_author_name
'Jonathan Steed'
'Kirsty Anderson'
'Andres E. Goeta'
'Kirsty S. B. Hancock'

_publ_section_title
;
Unusual variations in the incidence of Z'>1 in
oxo-anion structures
;
_journal_name_full 'Chemical Communications'
_journal_paper_doi 10.1039/b602492k
_journal_year 2006
_chemical_formula_moiety 'C6 H10 N2, 2(C2 F3 O2)'
_chemical_formula_sum 'C10 H10 F6 N2 O4'
_chemical_formula_weight 336.20
_space_group_IT_number 14
_symmetry_cell_setting monoclinic
_symmetry_space_group_name_Hall '-P 2ybc'
_symmetry_space_group_name_H-M 'P 1 21/c 1'
_cell_angle_alpha 90.00
_cell_angle_beta 101.075(5)
_cell_angle_gamma 90.00
_cell_formula_units_Z 2
_cell_length_a 5.9661(5)
_cell_length_b 16.0900(14)
_cell_length_c 7.2186(5)
_cell_measurement_temperature 100(2)
_cell_volume 680.04(9)
_diffrn_ambient_temperature 100(2)
_exptl_crystal_density_diffrn 1.642
_cod_depositor_comments
;
The following automatic conversions were performed:
'_symmetry_cell_setting' value 'Monoclinic' changed to 'monoclinic'
according to '/home/saulius/struct/CIF-dictionaries/cif_core.dic'
dictionary named 'cif_core.dic' version 2.4.1 from 2010-06-29.

Automatic conversion script
Id: cif_fix_enum 1527 2010-12-29 10:47:43Z saulius 
;
_cod_original_sg_symbol_H-M 'P 21/c'
_cod_database_code 7101078

loop_
_symmetry_equiv_pos_as_xyz
'x, y, z'
'-x, y+1/2, -z+1/2'
'-x, -y, -z'
'x, -y-1/2, z-1/2'

loop_
_atom_site_label
_atom_site_type_symbol
_atom_site_fract_x
_atom_site_fract_y
_atom_site_fract_z
_atom_site_U_iso_or_equiv
_atom_site_adp_type
_atom_site_occupancy
_atom_site_symmetry_multiplicity
_atom_site_calc_flag
_atom_site_refinement_flags
_atom_site_disorder_assembly
_atom_site_disorder_group
F1 F -0.2821(3) 0.85159(13) 0.4718(3) 0.0314(6) Uani 1 1 d . . .
F2 F 0.0358(4) 0.91334(11) 0.5840(3) 0.0279(6) Uani 1 1 d . . .
F3 F -0.0764(4) 0.90214(13) 0.2831(3) 0.0312(6) Uani 1 1 d . . .
O1 O -0.0524(4) 0.71914(14) 0.3674(4) 0.0267(6) Uani 1 1 d . . .
O2 O 0.2714(4) 0.78178(14) 0.5076(3) 0.0225(6) Uani 1 1 d . . .
N1 N 0.5048(5) 0.66242(16) 0.3489(4) 0.0173(6) Uani 1 1 d . . .
C1 C 0.5021(5) 0.57806(18) 0.4274(4) 0.0174(7) Uani 1 1 d . . .
C2 C 0.3405(5) 0.5583(2) 0.5328(4) 0.0219(7) Uani 1 1 d . . .
H2 H 0.2318 0.5986 0.5539 0.026 Uiso 1 1 calc R . .
C3 C 0.6625(5) 0.52087(19) 0.3920(4) 0.0214(7) Uani 1 1 d . . .
H3 H 0.7720 0.5356 0.3179 0.026 Uiso 1 1 calc R . .
C4 C 0.0619(5) 0.77880(18) 0.4433(4) 0.0180(7) Uani 1 1 d . . .
C5 C -0.0672(6) 0.86231(19) 0.4485(4) 0.0210(7) Uani 1 1 d . . .
H11 H 0.648(7) 0.679(2) 0.351(5) 0.017(9) Uiso 1 1 d . . .
H12 H 0.425(7) 0.698(3) 0.403(6) 0.022(9) Uiso 1 1 d . . .
H13 H 0.418(8) 0.663(3) 0.224(7) 0.036(12) Uiso 1 1 d . . .

loop_
_atom_site_aniso_label
_atom_site_aniso_U_11
_atom_site_aniso_U_22
_atom_site_aniso_U_33
_atom_site_aniso_U_23
_atom_site_aniso_U_13
_atom_site_aniso_U_12
F1 0.0219(10) 0.0325(11) 0.0416(12) 0.0010(9) 0.0108(9) 0.0059(8)
F2 0.0379(12) 0.0167(9) 0.0286(10) -0.0038(7) 0.0048(9) 0.0028(8)
F3 0.0397(13) 0.0314(11) 0.0231(10) 0.0107(8) 0.0074(8) 0.0074(9)
O1 0.0232(12) 0.0228(11) 0.0338(13) -0.0095(10) 0.0050(9) -0.0039(9)
O2 0.0189(11) 0.0229(11) 0.0250(11) -0.0057(9) 0.0028(8) 0.0014(8)
N1 0.0182(13) 0.0139(11) 0.0199(13) 0.0012(9) 0.0037(10) 0.0006(10)
C1 0.0178(14) 0.0173(13) 0.0166(13) 0.0009(10) 0.0017(11) 0.0010(11)
C2 0.0223(15) 0.0184(14) 0.0263(15) 0.0014(11) 0.0082(12) 0.0046(12)
C3 0.0227(15) 0.0193(14) 0.0246(15) 0.0024(11) 0.0102(12) 0.0020(11)
